data_2006295
loop_
_publ_author_name
'Ching-Fa Yao'
'Yuh-Shih Chen'
'Wen-Chang Chen'
'Ren-Shyang  Sheu'
'Jen-Kou Lai'
'Chuen-Her Ueng'

_publ_section_title
;
 1,3-Diphenyl-2-tricyclo[3.3.1.1^3,7^]dec-2-ylidenepropane-1,3-diimine,
 and its -1-imino-3-one and -1,3-dione Derivatives
;
_journal_issue 7
_journal_name_full 'Acta Crystallographica Section C'
_journal_page_first 956
_journal_page_last 959
_journal_paper_doi 10.1107/S0108270197002746
_journal_volume 53
_journal_year 1997
_chemical_formula_moiety 'C25 H24 O2'
_chemical_formula_sum 'C25 H24 O2'
_chemical_formula_weight 356.46
_chemical_name_systematic '1,3-Diphenyl-2-tricyclo[3,3,1,1^3,7^]dec -2-ylidenepropane-1,3-dione'
_space_group_IT_number 15
_symmetry_cell_setting monoclinic
_symmetry_space_group_name_Hall '-I 2yc'
_symmetry_space_group_name_H-M 'I 1 2/c 1'
_cell_angle_alpha 90.
_cell_angle_beta 101.67(2)
_cell_angle_gamma 90.
_cell_formula_units_Z 4
_cell_length_a 15.460(7)
_cell_length_b 10.128(2)
_cell_length_c 12.680(3)
_cell_measurement_reflns_used 25
_cell_measurement_temperature 298
_cell_measurement_theta_max 29.68
_cell_measurement_theta_min 21.92
_cell_volume 1944.4(11)
_computing_cell_refinement NONIUS
_computing_data_collection 'NONIUS (Riche, 1989)'
_computing_data_reduction 'NRCVAX (Larson et al., 1990)'
_computing_molecular_graphics 'ORTEP (Johnson, 1965)'
_computing_publication_material NRCVAX
_computing_structure_refinement NRCVAX
_computing_structure_solution NRCVAX
_diffrn_ambient_temperature 298
_diffrn_measurement_device ' CAD-4 diffractometer '
_diffrn_measurement_method \w/2\q
_diffrn_radiation_monochromator graphite
_diffrn_radiation_source x-ray_tube
_diffrn_radiation_type ' Mo K\a'
_diffrn_radiation_wavelength 0.71069
_diffrn_reflns_av_R_equivalents 0.0049
_diffrn_reflns_av_sigmaI/netI 0
_diffrn_reflns_limit_h_max 17
_diffrn_reflns_limit_h_min -18
_diffrn_reflns_limit_k_max 12
_diffrn_reflns_limit_k_min 0
_diffrn_reflns_limit_l_max 15
_diffrn_reflns_limit_l_min 0
_diffrn_reflns_number 1786
_diffrn_reflns_theta_max 25
_diffrn_reflns_theta_min 1.5
_diffrn_standards_decay_% 3
_diffrn_standards_interval_time 120
_diffrn_standards_number 3
_exptl_absorpt_coefficient_mu 0.07
_exptl_absorpt_correction_T_max .999
_exptl_absorpt_correction_T_min .863
_exptl_absorpt_correction_type 'empirical \y scans (North, Phillips & Mathews, 1968)'
_exptl_crystal_colour 'pale yellow'
_exptl_crystal_density_diffrn 1.218
_exptl_crystal_description tetragonal
_exptl_crystal_F_000 760
_exptl_crystal_size_max 0.50
_exptl_crystal_size_mid 0.35
_exptl_crystal_size_min 0.20
_refine_diff_density_max .18
_refine_diff_density_min -.190
_refine_ls_extinction_coef 0.661401
_refine_ls_extinction_method secondary
_refine_ls_goodness_of_fit_obs 4.70
_refine_ls_hydrogen_treatment 'H atoms calcutated'
_refine_ls_matrix_type full
_refine_ls_number_constraints 0
_refine_ls_number_parameters 125
_refine_ls_number_reflns 1214
_refine_ls_number_restraints 0
_refine_ls_R_factor_all .068
_refine_ls_R_factor_obs .048
_refine_ls_shift/esd_max 0
_refine_ls_structure_factor_coef F
_refine_ls_weighting_details 'w = 1/\s^2^(F)'
_refine_ls_weighting_scheme calc
_refine_ls_wR_factor_all .042
_refine_ls_wR_factor_obs .042
_reflns_number_observed 1214
_reflns_number_total 1701
_reflns_observed_criterion I>2.5\sI
_cod_data_source_file de1050.cif
_cod_data_source_block 3
_cod_depositor_comments
;
The following automatic conversions were performed:
'_symmetry_cell_setting' value 'Monoclinic' changed to 'monoclinic'
according to '/home/saulius/struct/CIF-dictionaries/cif_core.dic'
dictionary named 'cif_core.dic' version 2.4.1 from 2010-06-29.

Automatic conversion script
Id: cif_fix_enum 1527 2010-12-29 10:47:43Z saulius 

The following automatic conversions were performed:

'_atom_site_thermal_displace_type' tag value 'Uij' was replaced with
'Uani' value 27 times.

Automatic conversion script
Id: cif_fix_values 1646 2011-03-28 12:23:43Z adriana 

The following automatic conversions were performed:

'_symmetry_cell_setting' value 'Monoclinic' changed to 'monoclinic'
according to /home/saulius/struct/CIF-dictionaries/cif_core.dic
dictionary named 'cif_core.dic' version 2.4.1 from 2010-06-29.

Automatic conversion script
Id: cif_fix_values 1715 2011-07-08 13:25:40Z adriana 

The following automatic conversions were performed:

'_refine_ls_weighting_scheme' value '1/\s^2^(F)' was changed to
'calc'. New tag '_refine_ls_weighting_details' was created. The value
of the new tag was set to 'w = 1/\s^2^(F)'.

Automatic conversion script
Id: cif_fix_values 3143 2015-03-26 13:38:13Z robertas 
;
_cod_original_cell_volume 1944.0(10)
_cod_original_sg_symbol_H-M 'C 2/c'
_cod_database_code 2006295

loop_
_symmetry_equiv_pos_as_xyz
x,y,z
-x,-y,-z
-x,y,1/2-z
x,-y,1/2+z
x+1/2,y+1/2,z+1/2
-x+1/2,-y+1/2,-z+1/2
-x+1/2,y+1/2,1-z
'x+1/2,-y+1/2,1+z '

loop_
_atom_site_aniso_label
_atom_site_aniso_U_11
_atom_site_aniso_U_22
_atom_site_aniso_U_33
_atom_site_aniso_U_12
_atom_site_aniso_U_13
_atom_site_aniso_U_23
_atom_site_aniso_type_symbol
O 8.5(2) 6.40(10) 7.7(2) -.90(10) 5.00(10) -1.00(10) O
C1 5.2(2) 4.2(2) 5.6(3) .000 2.3(2) .000 C
C2 4.8(2) 4.6(2) 5.1(3) .000 1.6(2) .000 C
C3 4.4(2) 4.2(2) 6.4(2) .20(10) 1.60(10) .1(2) C
C4 5.5(2) 6.0(2) 5.7(2) -.5(2) .4(2) .0(2) C
C5 5.9(2) 6.0(2) 5.9(2) .1(2) 1.1(2) -1.9(2) C
C6 6.6(3) 4.1(2) 9.5(4) .000 2.4(3) .000 C
C7 6.3(2) 5.9(2) 6.0(2) -.7(2) 2.2(2) .2(2) C
C8 5.7(2) 4.2(2) 6.2(2) .80(10) 2.7(2) .8(2) C
C1A 4.7(2) 4.1(2) 5.1(2) .20(10) 1.70(10) .40(10) C
C2A 4.9(2) 5.9(2) 5.9(2) -.2(2) 2.1(2) .4(2) C
C3A 5.5(2) 6.9(2) 7.7(2) -1.4(2) 1.9(2) -.3(2) C
C4A 6.0(2) 8.6(3) 7.0(2) -1.3(2) 1.4(2) -2.0(2) C
C5A 7.4(2) 10.1(3) 6.0(2) -2.2(2) 2.9(2) -1.5(2) C
C6A 6.8(2) 7.1(2) 5.8(2) -2.0(2) 2.5(2) -.3(2) C

loop_
_atom_site_label
_atom_site_fract_x
_atom_site_fract_y
_atom_site_fract_z
_atom_site_thermal_displace_type
_atom_site_calc_flag
_atom_site_calc_attached_atom
_atom_site_type_symbol
O .12000(10) .2435(2) .1684(2) Uani ? ? O
C1 0 .1828(4) .25 Uani ? ? C
C2 0 .0506(4) .25 Uani ? ? C
C3 -.0811(2) -.0331(2) .2493(2) Uani ? ? C
C4 -.0961(2) -.1214(3) .1488(2) Uani ? ? C
C5 -.0157(2) -.2078(3) .1496(2) Uani ? ? C
C6 0 -.2940(4) .25 Uani ? ? C
C7 -.0647(2) -.1219(3) .3504(2) Uani ? ? C
C8 .0823(2) .2598(3) .2435(2) Uani ? ? C
C1A .1173(2) .3556(2) .3300(2) Uani ? ? C
C2A .1848(2) .4406(3) .3173(2) Uani ? ? C
C3A .2179(2) .5317(3) .3958(3) Uani ? ? C
C4A .1836(2) .5391(3) .4877(3) Uani ? ? C
C5A .1182(2) .4534(3) .5022(2) Uani ? ? C
C6A .0848(2) .3613(3) .4235(2) Uani ? ? C
H3 -.138 .030 .246 Uani ? ? H
H4 -.106 -.060 .078 Uani ? ? H
H4' -.154 -.181 .147 Uani ? ? H
H5 -.025 -.272 .076 Uani ? ? H
H6 -.051 -.363 .261 Uani ? ? H
H7 -.124 -.182 .350 Uani ? ? H
H7' -.048 -.062 .422 Uani ? ? H
H2A .208 .436 .251 Uani ? ? H
H3A .266 .590 .386 Uani ? ? H
H4A .207 .604 .544 Uani ? ? H
H5A .094 .458 .568 Uani ? ? H
H6A .038 .301 .435 Uani ? ? H

loop_
_atom_type_symbol
_atom_type_scat_dispersion_real
_atom_type_scat_dispersion_imag
_atom_type_scat_source
C .017 .009 International_Tables_Vol_IV_Table_2.3.1
H 0 0 International_Tables_Vol_IV_Table_2.3.1
O .047 .032 International_Tables_Vol_IV_Table_2.3.1
N .029 .018 International_Tables_Vol_IV_Table_2.3.1

loop_
_geom_angle_atom_site_label_1
_geom_angle_atom_site_label_2
_geom_angle_atom_site_label_3
_geom_angle_site_symmetry_1
_geom_angle_site_symmetry_3
_geom_angle
_geom_angle_publ_flag
C2 C1 C8 . . 121.1(2) yes
C2 C1 C8 . 3 121.1(2) ?
C8 C1 C8 . 3 117.8(3) ?
C1 C2 C3 . . 124.1(2) yes
C1 C2 C3 . 3 124.1(2) ?
C3 C2 C3 . 3 111.8(3) ?
C2 C3 C4 . . 108.5(2) ?
C2 C3 C7 . . 109.0(2) ?
C2 C3 H3 . . 109.6(2) ?
C4 C3 C7 . . 108.8(2) ?
C4 C3 H3 . . 109.0(2) ?
C7 C3 H3 . . 111.9(2) ?
C3 C4 C5 . . 110.1(2) ?
C3 C4 H4 . . 109.4(2) ?
C3 C4 H4' . . 109.1(2) ?
C5 C4 H4 . . 108.1(2) ?
C5 C4 H4' . . 110.5(2) ?
H4 C4 H4' . . 109.6(2) ?
C4 C5 C6 . . 109.2(2) ?
C4 C5 C7 . 3 109.8(2) ?
C4 C5 H5 . . 111.6(2) ?
C6 C5 C7 . 3 109.7(2) ?
C6 C5 H5 . . 109.3(2) ?
C7 C5 H5 3 . 107.3(2) ?
C5 C6 C5 . 3 110.0(3) ?
C5 C6 H6 . . 118.80(10) ?
C5 C6 H6 . 3 105.20(10) ?
C5 C6 H6 3 . 105.20(10) ?
C5 C6 H6 3 3 118.80(10) ?
H6 C6 H6 . 3 99.2(3) ?
C3 C7 C5 . 3 109.3(2) ?
C3 C7 H7 . . 108.9(2) ?
C3 C7 H7' . . 110.1(2) ?
C5 C7 H7 3 . 111.2(2) ?
C5 C7 H7' 3 . 105.2(2) ?
H7 C7 H7' . . 112.2(2) ?
O C8 C1 . . 120.8(2) ?
O C8 C1A . . 120.3(2) ?
C1 C8 C1A . . 118.9(2) ?
C8 C1A C2A . . 119.4(2) ?
C8 C1A C6A . . 121.4(2) ?
C2A C1A C6A . . 119.2(3) ?
C1A C2A C3A . . 120.6(2) ?
C1A C2A H2A . . 119.2(3) ?
C3A C2A H2A . . 120.1(3) ?
C2A C3A C4A . . 119.9(3) ?
C2A C3A H3A . . 119.8(3) ?
C4A C3A H3A . . 120.3(3) ?
C3A C4A C5A . . 120.0(3) ?
C3A C4A H4A . . 120.5(3) ?
C5A C4A H4A . . 119.5(3) ?
C4A C5A C6A . . 120.3(3) ?
C4A C5A H5A . . 120.2(3) ?
C6A C5A H5A . . 119.4(3) ?
C1A C6A C5A . . 120.0(3) ?
C1A C6A H6A . . 120.4(3) ?
C5A C6A H6A . . 119.7(3) ?

loop_
_geom_bond_atom_site_label_1
_geom_bond_atom_site_label_2
_geom_bond_site_symmetry_1
_geom_bond_site_symmetry_2
_geom_bond_distance
_geom_bond_publ_flag
O C8 . . 1.224(3) yes
C1 C2 . . 1.338(5) yes
C1 C8 . . 1.509(3) yes
C1 C8 . 3 1.509(3) yes
C2 C3 . . 1.512(3) yes
C2 C3 . 3 1.512(3) yes
C3 C4 . . 1.535(4) ?
C3 C7 . . 1.544(4) ?
C3 H3 . . 1.080(2) ?
C4 C5 . . 1.518(4) ?
C4 H4 . . 1.080(3) ?
C4 H4' . . 1.079(3) ?
C5 C6 . . 1.523(4) ?
C5 C7 . 3 1.517(4) ?
C5 H5 . . 1.118(3) ?
C6 C5 . 3 1.523(4) ?
C6 H6 . . 1.085(3) ?
C6 H6 . 3 1.085(3) ?
C7 C5 . 3 1.517(4) ?
C7 H7 . . 1.100(3) ?
C7 H7' . . 1.077(3) ?
C8 C1A . . 1.483(4) ?
C1A C2A . . 1.387(4) ?
C1A C6A . . 1.379(4) ?
C2A C3A . . 1.377(4) ?
C2A H2A . . .980(3) ?
C3A C4A . . 1.376(4) ?
C3A H3A . . .978(3) ?
C4A C5A . . 1.373(4) ?
C4A H4A . . .979(3) ?
C5A C6A . . 1.387(4) ?
C5A H5A . . .980(3) ?
C6A H6A . . .977(3) ?

loop_
_geom_torsion_atom_site_label_1
_geom_torsion_atom_site_label_2
_geom_torsion_atom_site_label_3
_geom_torsion_atom_site_label_4
_geom_torsion
_geom_torsion_publ_flag
C8 C1 C2 C3 -176.0(2) ?
C2 C1 C8 C1A -122.7(2) ?
C1 C2 C3 C7 -120.7(2) ?
C7 C3 C4 C5 -59.7(2) ?
O C8 C1A C2A 9.60(10) ?
C1 C8 C1A C2A -170.6(3) ?
C8 C1A C2A C3A 179.2(3) ?
C8 C1A C6A C5A -179.1(3) ?
C1A C2A C3A C4A -0.2(2) ?
C3A C4A C5A C6A -1.6(2) ?
C2 C1 C8 O 57.1(2) yes
C1 C2 C3 C4 121.0(2) ?
C2 C3 C4 C5 58.7(2) ?
C3 C4 C5 C6 59.9(2) ?
O C8 C1A C6A -169.7(3) ?
C1 C8 C1A C6A 10.00(10) ?
C6A C1A C2A C3A -1.4(2) ?
C2A C1A C6A C5A 1.5(2) ?
C2A C3A C4A C5A 1.7(2) ?
C4A C5A C6A C1A 0.0(2) ?
